data_1556712
loop_
_publ_author_name
'Wen, Huiling'
'Yang, Xiliang'
'Liu, Qian'
'Li, Shuangjun'
'Li, Qin'
'Zang, Yi'
'Chen, Chunmei'
'Wang, Jianping'
'Zhu, Hucheng'
'Zhang, Yonghui'

_publ_section_title
;
 Structurally Diverse Meroterpenoids from a Marine-Derived Aspergillus sp.
 Fungus
;
_journal_name_full 'Journal of Natural Products'
_journal_paper_doi 10.1021/acs.jnatprod.9b00878
_journal_year 2019
_chemical_absolute_configuration rmad
_chemical_formula_sum 'C24 H30 N0 O6'
_chemical_formula_weight 414.48
_space_group_crystal_system monoclinic
_space_group_IT_number 5
_space_group_name_Hall 'I 2y'
_space_group_name_H-M_alt 'I 1 2 1'
_atom_sites_solution_hydrogens geom
_audit_creation_method SHELXL-2016/6
_cell_angle_alpha 90
_cell_angle_beta 98.7572(6)
_cell_angle_gamma 90
_cell_formula_units_Z 4
_cell_length_a 17.78258(11)
_cell_length_b 7.75587(5)
_cell_length_c 15.80743(10)
_cell_measurement_reflns_used 19114
_cell_measurement_temperature 295.17(10)
_cell_measurement_theta_max 73.5210
_cell_measurement_theta_min 3.5080
_cell_volume 2154.74(2)
_computing_structure_refinement 'SHELXL-2016/6 (Sheldrick, 2016)'
_computing_structure_solution 'SHELXT 2014/5 (Sheldrick, 2014)'
_diffrn_ambient_temperature 295.17(10)
_diffrn_measured_fraction_theta_full 1.000
_diffrn_measured_fraction_theta_max 0.989
_diffrn_measurement_device_type 'Kappa single'
_diffrn_measurement_method '\w scans'
_diffrn_radiation_type CuK\a
_diffrn_radiation_wavelength 1.54184
_diffrn_reflns_av_R_equivalents 0.0237
_diffrn_reflns_av_unetI/netI 0.0128
_diffrn_reflns_Laue_measured_fraction_full 1.000
_diffrn_reflns_Laue_measured_fraction_max 0.989
_diffrn_reflns_limit_h_max 21
_diffrn_reflns_limit_h_min -22
_diffrn_reflns_limit_k_max 9
_diffrn_reflns_limit_k_min -8
_diffrn_reflns_limit_l_max 19
_diffrn_reflns_limit_l_min -19
_diffrn_reflns_number 23214
_diffrn_reflns_point_group_measured_fraction_full 0.991
_diffrn_reflns_point_group_measured_fraction_max 0.962
_diffrn_reflns_theta_full 67.684
_diffrn_reflns_theta_max 73.837
_diffrn_reflns_theta_min 3.487
_exptl_absorpt_coefficient_mu 0.743
_exptl_crystal_colour white
_exptl_crystal_density_diffrn 1.278
_exptl_crystal_description block
_exptl_crystal_F_000 888
_exptl_crystal_size_max 0.15
_exptl_crystal_size_mid 0.13
_exptl_crystal_size_min 0.12
_refine_diff_density_max 0.160
_refine_diff_density_min -0.145
_refine_diff_density_rms 0.038
_refine_ls_abs_structure_details
;
 Flack x determined using 1813 quotients [(I+)-(I-)]/[(I+)+(I-)]
 (Parsons, Flack and Wagner, Acta Cryst. B69 (2013) 249-259).
;
_refine_ls_abs_structure_Flack 0.05(4)
_refine_ls_extinction_method none
_refine_ls_goodness_of_fit_ref 1.060
_refine_ls_hydrogen_treatment constr
_refine_ls_matrix_type full
_refine_ls_number_parameters 278
_refine_ls_number_reflns 4225
_refine_ls_number_restraints 1
_refine_ls_restrained_S_all 1.060
_refine_ls_R_factor_all 0.0318
_refine_ls_R_factor_gt 0.0314
_refine_ls_shift/su_max 0.000
_refine_ls_shift/su_mean 0.000
_refine_ls_structure_factor_coef Fsqd
_refine_ls_weighting_details 'w=1/[\s^2^(Fo^2^)+(0.0515P)^2^+0.3837P] where P=(Fo^2^+2Fc^2^)/3'
_refine_ls_weighting_scheme calc
_refine_ls_wR_factor_gt 0.0848
_refine_ls_wR_factor_ref 0.0852
_reflns_Friedel_coverage 0.808
_reflns_Friedel_fraction_full 0.980
_reflns_Friedel_fraction_max 0.931
_reflns_number_gt 4140
_reflns_number_total 4225
_reflns_threshold_expression 'I > 2\s(I)'
_cod_data_source_file np9b00878_si_005.cif
_cod_data_source_block 20180301-2-26-2(2)
_cod_original_sg_symbol_H-M 'I 2'
_cod_database_code 1556712
_shelx_shelxl_version_number 2016/6
_shelx_space_group_comment
;
The symmetry employed for this shelxl refinement is uniquely defined
by the following loop, which should always be used as a source of
symmetry information in preference to the above space-group names.
They are only intended as comments.
;

loop_
_space_group_symop_operation_xyz
'x, y, z'
'-x, y, -z'
'x+1/2, y+1/2, z+1/2'
'-x+1/2, y+1/2, -z+1/2'

loop_
_atom_site_label
_atom_site_type_symbol
_atom_site_fract_x
_atom_site_fract_y
_atom_site_fract_z
_atom_site_U_iso_or_equiv
_atom_site_adp_type
_atom_site_occupancy
_atom_site_site_symmetry_order
_atom_site_calc_flag
_atom_site_refinement_flags_posn
_atom_site_refinement_flags_adp
O3 O 0.33989(8) 0.32354(19) -0.08023(9) 0.0524(3) Uani 1 1 d . .
O5 O 0.33501(10) -0.1925(2) -0.05586(10) 0.0613(4) Uani 1 1 d . .
O13 O 0.50937(9) 0.4801(2) 0.31264(9) 0.0596(4) Uani 1 1 d . .
O17 O 0.27318(8) -0.0137(2) -0.15290(8) 0.0567(4) Uani 1 1 d . .
O20 O 0.54893(13) 0.7452(3) 0.29949(15) 0.0925(7) Uani 1 1 d . .
O22 O 0.22999(12) 0.5333(2) -0.01562(15) 0.0757(5) Uani 1 1 d . .
H22 H 0.268934 0.565311 -0.032838 0.114 Uiso 1 1 calc R U
C1 C 0.33926(9) 0.0797(2) 0.07809(10) 0.0357(3) Uani 1 1 d . .
C2 C 0.20261(9) 0.0732(2) 0.00568(10) 0.0386(4) Uani 1 1 d . .
C4 C 0.32027(9) 0.2411(2) 0.12666(10) 0.0353(3) Uani 1 1 d . .
C6 C 0.28489(9) 0.0789(2) -0.01115(10) 0.0348(3) Uani 1 1 d . .
C7 C 0.37335(10) 0.3360(2) 0.17571(10) 0.0377(4) Uani 1 1 d . .
C8 C 0.42227(9) 0.0855(3) 0.06296(11) 0.0437(4) Uani 1 1 d . .
H8A H 0.435833 -0.024780 0.040583 0.052 Uiso 1 1 calc R U
H8B H 0.427809 0.173061 0.020530 0.052 Uiso 1 1 calc R U
C9 C 0.30193(10) -0.0589(2) -0.07344(11) 0.0399(4) Uani 1 1 d . .
C10 C 0.45975(9) 0.3004(3) 0.18411(11) 0.0417(4) Uani 1 1 d . .
C11 C 0.18664(9) 0.2529(2) 0.03427(11) 0.0405(4) Uani 1 1 d . .
C12 C 0.47602(11) 0.1252(3) 0.14476(13) 0.0477(5) Uani 1 1 d . .
H12A H 0.527877 0.124740 0.132646 0.057 Uiso 1 1 calc R U
H12B H 0.471755 0.034865 0.186220 0.057 Uiso 1 1 calc R U
C14 C 0.28822(10) 0.2618(2) -0.04870(10) 0.0385(4) Uani 1 1 d . .
C15 C 0.50273(11) 0.3025(3) 0.27808(12) 0.0516(5) Uani 1 1 d . .
C16 C 0.23591(9) 0.2818(3) 0.12219(11) 0.0423(4) Uani 1 1 d . .
H16A H 0.230891 0.401366 0.138469 0.051 Uiso 1 1 calc R U
H16B H 0.215721 0.211197 0.164130 0.051 Uiso 1 1 calc R U
C18 C 0.35053(12) 0.4926(3) 0.22274(14) 0.0537(5) Uani 1 1 d . .
H18A H 0.308084 0.548246 0.188748 0.081 Uiso 1 1 calc R U
H18B H 0.392578 0.571343 0.232911 0.081 Uiso 1 1 calc R U
H18C H 0.336450 0.457546 0.276433 0.081 Uiso 1 1 calc R U
C19 C 0.15667(11) -0.0609(3) -0.00248(14) 0.0528(5) Uani 1 1 d . .
H19A H 0.107478 -0.050529 0.010169 0.063 Uiso 1 1 calc R U
H19B H 0.173413 -0.166095 -0.020902 0.063 Uiso 1 1 calc R U
C21 C 0.49205(12) 0.4417(3) 0.13580(14) 0.0557(5) Uani 1 1 d . .
H21 H 0.487653 0.432013 0.076609 0.067 Uiso 1 1 calc R U
C23 C 0.32500(12) -0.0823(3) 0.12990(13) 0.0494(5) Uani 1 1 d . .
H23A H 0.356447 -0.078062 0.184905 0.074 Uiso 1 1 calc R U
H23B H 0.337224 -0.183344 0.099697 0.074 Uiso 1 1 calc R U
H23C H 0.272456 -0.086214 0.137374 0.074 Uiso 1 1 calc R U
C24 C 0.10327(11) 0.2930(3) 0.03822(15) 0.0582(5) Uani 1 1 d . .
H24A H 0.073273 0.268051 -0.016168 0.087 Uiso 1 1 calc R U
H24B H 0.098052 0.412725 0.051618 0.087 Uiso 1 1 calc R U
H24C H 0.086023 0.223461 0.081701 0.087 Uiso 1 1 calc R U
C25 C 0.21758(11) 0.3579(2) -0.03499(13) 0.0463(4) Uani 1 1 d . .
H25 H 0.180837 0.349938 -0.087753 0.056 Uiso 1 1 calc R U
C26 C 0.53101(14) 0.6091(4) 0.26501(16) 0.0658(6) Uani 1 1 d . .
C27 C 0.58399(14) 0.2347(4) 0.28382(17) 0.0755(8) Uani 1 1 d . .
H27A H 0.582964 0.111720 0.277060 0.113 Uiso 1 1 calc R U
H27B H 0.612269 0.263948 0.338604 0.113 Uiso 1 1 calc R U
H27C H 0.607828 0.286010 0.239387 0.113 Uiso 1 1 calc R U
C28 C 0.28315(15) -0.1350(4) -0.21966(15) 0.0688(7) Uani 1 1 d . .
H28A H 0.254781 -0.096774 -0.272914 0.103 Uiso 1 1 calc R U
H28B H 0.265181 -0.246425 -0.205480 0.103 Uiso 1 1 calc R U
H28C H 0.336127 -0.142244 -0.224957 0.103 Uiso 1 1 calc R U
C29 C 0.46098(16) 0.2058(4) 0.33979(13) 0.0674(6) Uani 1 1 d . .
H29A H 0.410869 0.253182 0.337782 0.101 Uiso 1 1 calc R U
H29B H 0.488361 0.216574 0.396765 0.101 Uiso 1 1 calc R U
H29C H 0.457198 0.086216 0.324018 0.101 Uiso 1 1 calc R U
C30 C 0.52644(14) 0.5793(4) 0.17284(16) 0.0695(7) Uani 1 1 d . .
H30 H 0.548176 0.658809 0.139740 0.083 Uiso 1 1 calc R U

loop_
_atom_site_aniso_label
_atom_site_aniso_U_11
_atom_site_aniso_U_22
_atom_site_aniso_U_33
_atom_site_aniso_U_23
_atom_site_aniso_U_13
_atom_site_aniso_U_12
O3 0.0539(7) 0.0526(8) 0.0543(8) 0.0082(6) 0.0196(6) -0.0072(6)
O5 0.0807(10) 0.0421(8) 0.0603(9) -0.0105(7) 0.0083(7) 0.0106(7)
O13 0.0605(8) 0.0681(10) 0.0491(7) -0.0184(7) 0.0048(6) -0.0124(7)
O17 0.0667(8) 0.0639(9) 0.0377(6) -0.0155(6) 0.0022(6) 0.0117(7)
O20 0.1004(14) 0.0813(14) 0.0966(14) -0.0335(11) 0.0174(12) -0.0398(12)
O22 0.0853(12) 0.0330(8) 0.1169(15) 0.0022(8) 0.0410(11) 0.0060(7)
C1 0.0380(8) 0.0357(8) 0.0340(7) -0.0031(7) 0.0074(6) 0.0004(7)
C2 0.0364(8) 0.0414(9) 0.0381(8) -0.0023(7) 0.0064(6) -0.0026(7)
C4 0.0372(8) 0.0375(9) 0.0329(7) -0.0002(6) 0.0112(6) -0.0003(7)
C6 0.0362(8) 0.0340(8) 0.0352(7) -0.0029(7) 0.0087(6) -0.0016(7)
C7 0.0409(8) 0.0395(9) 0.0343(8) -0.0032(6) 0.0109(6) -0.0017(7)
C8 0.0365(8) 0.0528(10) 0.0424(9) -0.0120(8) 0.0080(6) 0.0026(8)
C9 0.0393(8) 0.0386(9) 0.0423(9) -0.0074(7) 0.0084(7) -0.0023(7)
C10 0.0384(8) 0.0516(10) 0.0359(8) -0.0077(8) 0.0078(6) -0.0056(8)
C11 0.0337(8) 0.0422(9) 0.0467(9) -0.0042(7) 0.0095(7) 0.0006(7)
C12 0.0377(9) 0.0594(12) 0.0454(9) -0.0108(8) 0.0045(7) 0.0045(8)
C14 0.0424(8) 0.0400(9) 0.0339(8) -0.0011(6) 0.0087(6) -0.0020(7)
C15 0.0522(10) 0.0597(12) 0.0411(9) -0.0100(9) 0.0014(8) -0.0044(10)
C16 0.0380(8) 0.0475(10) 0.0437(9) -0.0094(8) 0.0138(7) -0.0009(7)
C18 0.0532(10) 0.0500(11) 0.0580(11) -0.0174(9) 0.0093(8) -0.0010(9)
C19 0.0446(9) 0.0519(11) 0.0630(12) -0.0080(9) 0.0115(8) -0.0110(9)
C21 0.0556(11) 0.0687(13) 0.0462(10) -0.0066(9) 0.0186(8) -0.0138(10)
C23 0.0601(11) 0.0423(11) 0.0462(10) 0.0060(8) 0.0089(9) 0.0016(8)
C24 0.0368(9) 0.0687(14) 0.0703(13) -0.0128(12) 0.0121(8) 0.0055(9)
C25 0.0483(10) 0.0383(10) 0.0528(10) 0.0035(8) 0.0095(8) 0.0051(7)
C26 0.0591(13) 0.0686(16) 0.0705(14) -0.0169(12) 0.0123(10) -0.0213(11)
C27 0.0539(12) 0.104(2) 0.0617(13) -0.0201(14) -0.0129(10) 0.0108(13)
C28 0.0721(14) 0.0840(17) 0.0502(12) -0.0320(12) 0.0090(10) 0.0024(12)
C29 0.0884(17) 0.0717(16) 0.0417(10) 0.0030(10) 0.0086(10) -0.0028(13)
C30 0.0714(14) 0.0730(16) 0.0686(14) -0.0063(13) 0.0250(11) -0.0308(13)

loop_
_atom_type_symbol
_atom_type_description
_atom_type_scat_dispersion_real
_atom_type_scat_dispersion_imag
_atom_type_scat_source
C C 0.0181 0.0091 'International Tables Vol C Tables 4.2.6.8 and 6.1.1.4'
H H 0.0000 0.0000 'International Tables Vol C Tables 4.2.6.8 and 6.1.1.4'
N N 0.0311 0.0180 'International Tables Vol C Tables 4.2.6.8 and 6.1.1.4'
O O 0.0492 0.0322 'International Tables Vol C Tables 4.2.6.8 and 6.1.1.4'

loop_
_geom_angle_atom_site_label_1
_geom_angle_atom_site_label_2
_geom_angle_atom_site_label_3
_geom_angle
C26 O13 C15 120.01(16)
C9 O17 C28 116.54(18)
C25 O22 H22 109.5
C8 C1 C4 110.21(14)
C8 C1 C23 110.32(15)
C4 C1 C23 109.44(13)
C8 C1 C6 109.46(13)
C4 C1 C6 107.35(13)
C23 C1 C6 110.02(14)
C19 C2 C11 128.19(16)
C19 C2 C6 127.03(17)
C11 C2 C6 104.78(13)
C7 C4 C16 120.84(15)
C7 C4 C1 123.12(14)
C16 C4 C1 115.87(14)
C9 C6 C2 112.63(14)
C9 C6 C14 112.06(13)
C2 C6 C14 100.81(13)
C9 C6 C1 115.24(13)
C2 C6 C1 108.42(12)
C14 C6 C1 106.56(13)
C4 C7 C18 120.37(15)
C4 C7 C10 123.53(15)
C18 C7 C10 116.03(15)
C12 C8 C1 111.70(14)
C12 C8 H8A 109.3
C1 C8 H8A 109.3
C12 C8 H8B 109.3
C1 C8 H8B 109.3
H8A C8 H8B 107.9
O5 C9 O17 123.31(16)
O5 C9 C6 126.65(17)
O17 C9 C6 110.02(15)
C21 C10 C12 109.23(15)
C21 C10 C7 106.16(16)
C12 C10 C7 111.60(14)
C21 C10 C15 107.85(16)
C12 C10 C15 107.34(16)
C7 C10 C15 114.53(14)
C2 C11 C24 115.46(16)
C2 C11 C25 99.95(14)
C24 C11 C25 112.20(17)
C2 C11 C16 107.32(14)
C24 C11 C16 110.85(15)
C25 C11 C16 110.50(15)
C8 C12 C10 112.97(16)
C8 C12 H12A 109.0
C10 C12 H12A 109.0
C8 C12 H12B 109.0
C10 C12 H12B 109.0
H12A C12 H12B 107.8
O3 C14 C25 124.54(18)
O3 C14 C6 126.80(16)
C25 C14 C6 108.57(14)
O13 C15 C29 104.05(17)
O13 C15 C27 106.06(18)
C29 C15 C27 110.1(2)
O13 C15 C10 111.11(17)
C29 C15 C10 113.00(17)
C27 C15 C10 111.97(17)
C4 C16 C11 115.58(13)
C4 C16 H16A 108.4
C11 C16 H16A 108.4
C4 C16 H16B 108.4
C11 C16 H16B 108.4
H16A C16 H16B 107.4
C7 C18 H18A 109.5
C7 C18 H18B 109.5
H18A C18 H18B 109.5
C7 C18 H18C 109.5
H18A C18 H18C 109.5
H18B C18 H18C 109.5
C2 C19 H19A 120.0
C2 C19 H19B 120.0
H19A C19 H19B 120.0
C30 C21 C10 123.51(19)
C30 C21 H21 118.2
C10 C21 H21 118.2
C1 C23 H23A 109.5
C1 C23 H23B 109.5
H23A C23 H23B 109.5
C1 C23 H23C 109.5
H23A C23 H23C 109.5
H23B C23 H23C 109.5
C11 C24 H24A 109.5
C11 C24 H24B 109.5
H24A C24 H24B 109.5
C11 C24 H24C 109.5
H24A C24 H24C 109.5
H24B C24 H24C 109.5
O22 C25 C14 113.85(18)
O22 C25 C11 114.87(18)
C14 C25 C11 103.78(15)
O22 C25 H25 108.0
C14 C25 H25 108.0
C11 C25 H25 108.0
O20 C26 O13 118.5(2)
O20 C26 C30 123.9(3)
O13 C26 C30 117.5(2)
C15 C27 H27A 109.5
C15 C27 H27B 109.5
H27A C27 H27B 109.5
C15 C27 H27C 109.5
H27A C27 H27C 109.5
H27B C27 H27C 109.5
O17 C28 H28A 109.5
O17 C28 H28B 109.5
H28A C28 H28B 109.5
O17 C28 H28C 109.5
H28A C28 H28C 109.5
H28B C28 H28C 109.5
C15 C29 H29A 109.5
C15 C29 H29B 109.5
H29A C29 H29B 109.5
C15 C29 H29C 109.5
H29A C29 H29C 109.5
H29B C29 H29C 109.5
C21 C30 C26 121.3(2)
C21 C30 H30 119.3
C26 C30 H30 119.3

loop_
_geom_bond_atom_site_label_1
_geom_bond_atom_site_label_2
_geom_bond_distance
O3 C14 1.209(2)
O5 C9 1.203(2)
O13 C26 1.344(3)
O13 C15 1.480(3)
O17 C9 1.329(2)
O17 C28 1.444(2)
O20 C26 1.208(3)
O22 C25 1.404(3)
O22 H22 0.8200
C1 C8 1.532(2)
C1 C4 1.533(2)
C1 C23 1.542(2)
C1 C6 1.584(2)
C2 C19 1.317(3)
C2 C11 1.506(3)
C2 C6 1.527(2)
C4 C7 1.346(2)
C4 C16 1.524(2)
C6 C9 1.514(2)
C6 C14 1.543(2)
C7 C18 1.511(3)
C7 C10 1.547(2)
C8 C12 1.518(2)
C8 H8A 0.9700
C8 H8B 0.9700
C10 C21 1.499(3)
C10 C12 1.540(3)
C10 C15 1.564(2)
C11 C24 1.525(2)
C11 C25 1.532(3)
C11 C16 1.542(2)
C12 H12A 0.9700
C12 H12B 0.9700
C14 C25 1.505(3)
C15 C29 1.512(3)
C15 C27 1.527(3)
C16 H16A 0.9700
C16 H16B 0.9700
C18 H18A 0.9600
C18 H18B 0.9600
C18 H18C 0.9600
C19 H19A 0.9300
C19 H19B 0.9300
C21 C30 1.322(3)
C21 H21 0.9300
C23 H23A 0.9600
C23 H23B 0.9600
C23 H23C 0.9600
C24 H24A 0.9600
C24 H24B 0.9600
C24 H24C 0.9600
C25 H25 0.9800
C26 C30 1.465(3)
C27 H27A 0.9600
C27 H27B 0.9600
C27 H27C 0.9600
C28 H28A 0.9600
C28 H28B 0.9600
C28 H28C 0.9600
C29 H29A 0.9600
C29 H29B 0.9600
C29 H29C 0.9600
C30 H30 0.9300

loop_
_geom_torsion_atom_site_label_1
_geom_torsion_atom_site_label_2
_geom_torsion_atom_site_label_3
_geom_torsion_atom_site_label_4
_geom_torsion
C8 C1 C4 C7 -23.1(2)
C23 C1 C4 C7 98.39(19)
C6 C1 C4 C7 -142.22(16)
C8 C1 C4 C16 161.60(14)
C23 C1 C4 C16 -76.92(18)
C6 C1 C4 C16 42.47(18)
C19 C2 C6 C9 24.6(3)
C11 C2 C6 C9 -156.06(14)
C19 C2 C6 C14 144.14(19)
C11 C2 C6 C14 -36.47(15)
C19 C2 C6 C1 -104.2(2)
C11 C2 C6 C1 75.21(16)
C8 C1 C6 C9 52.78(19)
C4 C1 C6 C9 172.40(14)
C23 C1 C6 C9 -68.59(18)
C8 C1 C6 C2 -179.97(15)
C4 C1 C6 C2 -60.35(16)
C23 C1 C6 C2 58.66(17)
C8 C1 C6 C14 -72.20(16)
C4 C1 C6 C14 47.42(16)
C23 C1 C6 C14 166.43(14)
C16 C4 C7 C18 -4.2(2)
C1 C4 C7 C18 -179.26(17)
C16 C4 C7 C10 179.18(16)
C1 C4 C7 C10 4.1(3)
C4 C1 C8 C12 49.9(2)
C23 C1 C8 C12 -71.1(2)
C6 C1 C8 C12 167.73(16)
C28 O17 C9 O5 0.2(3)
C28 O17 C9 C6 -178.44(17)
C2 C6 C9 O5 -101.9(2)
C14 C6 C9 O5 145.25(19)
C1 C6 C9 O5 23.2(3)
C2 C6 C9 O17 76.64(19)
C14 C6 C9 O17 -36.19(19)
C1 C6 C9 O17 -158.27(14)
C4 C7 C10 C21 107.60(19)
C18 C7 C10 C21 -69.2(2)
C4 C7 C10 C12 -11.3(2)
C18 C7 C10 C12 171.91(17)
C4 C7 C10 C15 -133.52(19)
C18 C7 C10 C15 49.7(2)
C19 C2 C11 C24 -12.4(3)
C6 C2 C11 C24 168.20(16)
C19 C2 C11 C25 -133.0(2)
C6 C2 C11 C25 47.64(16)
C19 C2 C11 C16 111.7(2)
C6 C2 C11 C16 -67.64(16)
C1 C8 C12 C10 -60.1(2)
C21 C10 C12 C8 -78.5(2)
C7 C10 C12 C8 38.6(2)
C15 C10 C12 C8 164.86(16)
C9 C6 C14 O3 -52.3(2)
C2 C6 C14 O3 -172.34(17)
C1 C6 C14 O3 74.6(2)
C9 C6 C14 C25 131.11(15)
C2 C6 C14 C25 11.12(17)
C1 C6 C14 C25 -101.98(15)
C26 O13 C15 C29 -167.57(19)
C26 O13 C15 C27 76.2(2)
C26 O13 C15 C10 -45.7(2)
C21 C10 C15 O13 45.9(2)
C12 C10 C15 O13 163.47(15)
C7 C10 C15 O13 -72.0(2)
C21 C10 C15 C29 162.42(19)
C12 C10 C15 C29 -80.0(2)
C7 C10 C15 C29 44.5(3)
C21 C10 C15 C27 -72.5(3)
C12 C10 C15 C27 45.1(2)
C7 C10 C15 C27 169.6(2)
C7 C4 C16 C11 144.40(17)
C1 C4 C16 C11 -40.2(2)
C2 C11 C16 C4 51.5(2)
C24 C11 C16 C4 178.43(17)
C25 C11 C16 C4 -56.5(2)
C12 C10 C21 C30 -140.4(2)
C7 C10 C21 C30 99.1(3)
C15 C10 C21 C30 -24.1(3)
O3 C14 C25 O22 -33.7(3)
C6 C14 C25 O22 142.98(17)
O3 C14 C25 C11 -159.25(17)
C6 C14 C25 C11 17.39(19)
C2 C11 C25 O22 -163.98(17)
C24 C11 C25 O22 73.1(2)
C16 C11 C25 O22 -51.1(2)
C2 C11 C25 C14 -39.05(17)
C24 C11 C25 C14 -161.94(16)
C16 C11 C25 C14 73.80(18)
C15 O13 C26 O20 -167.1(2)
C15 O13 C26 C30 16.9(3)
C10 C21 C30 C26 -4.1(4)
O20 C26 C30 C21 -165.9(3)
O13 C26 C30 C21 9.8(4)
